data_2012489
loop_
_publ_author_name
'I\,s\?iklan, Muhammed'
'K\?il\?i\,c, Zeynel'

_publ_section_title
6-Propylamino-2,6-propylepimino-2,4,4,8,8-pentakis(pyrrolidin-1-yl)-1,3,5,7,2\l^5^,4\l^5^,6\l^5^,8\l^5^-tetraazatetraphosphorocine
_journal_issue 2
_journal_name_full 'Acta Crystallographica Section C'
_journal_page_first o80
_journal_page_last o83
_journal_paper_doi 10.1107/S0108270101019151
_journal_volume 58
_journal_year 2002
_chemical_formula_moiety 'C26 H55 N11 P4'
_chemical_formula_sum 'C26 H55 N11 P4'
_chemical_formula_weight 645.69
_chemical_name_systematic
;
6-Propylamino-2,6-propylepimino-2,4,4,8,8-pentakis(pyrrolidin-1-yl)-
1,3,5,7,2\l^5^,4\l^5^,6\l^5^,8\l^5^-tetraazatetraphosphorocine
;
_space_group_IT_number 14
_symmetry_cell_setting monoclinic
_symmetry_space_group_name_Hall '-P 2ybc'
_symmetry_space_group_name_H-M 'P 1 21/c 1'
_atom_sites_solution_hydrogens geom
_atom_sites_solution_primary direct
_atom_sites_solution_secondary difmap
_audit_creation_method SHELXL97
_cell_angle_alpha 90
_cell_angle_beta 97.73(6)
_cell_angle_gamma 90
_cell_formula_units_Z 8
_cell_length_a 11.405(11)
_cell_length_b 21.545(5)
_cell_length_c 28.893(16)
_cell_measurement_reflns_used 25
_cell_measurement_temperature 293(2)
_cell_measurement_theta_max 18
_cell_measurement_theta_min 10
_cell_volume 7035(8)
_computing_cell_refinement MolEN
_computing_data_collection 'MolEN (Fair, 1990)'
_computing_data_reduction MolEN
_computing_molecular_graphics 'ORTEPII (Johnson, 1976)'
_computing_publication_material MolEN
_computing_structure_refinement 'SHELXL97 (Sheldrick, 1997)'
_computing_structure_solution 'SHELXS97 (Sheldrick, 1990)'
_diffrn_ambient_temperature 293(2)
_diffrn_measured_fraction_theta_full .962
_diffrn_measured_fraction_theta_max .962
_diffrn_measurement_device_type 'Enraf-Nonius CAD-4'
_diffrn_measurement_method \w/2\q
_diffrn_radiation_monochromator graphite
_diffrn_radiation_source 'fine-focus sealed tube'
_diffrn_radiation_type MoK\a
_diffrn_radiation_wavelength .71073
_diffrn_reflns_av_R_equivalents .056
_diffrn_reflns_av_sigmaI/netI .081
_diffrn_reflns_limit_h_max 14
_diffrn_reflns_limit_h_min -14
_diffrn_reflns_limit_k_max 2
_diffrn_reflns_limit_k_min -26
_diffrn_reflns_limit_l_max 36
_diffrn_reflns_limit_l_min -21
_diffrn_reflns_number 14219
_diffrn_reflns_theta_full 26.34
_diffrn_reflns_theta_max 26.34
_diffrn_reflns_theta_min 2.33
_diffrn_standards_decay_% 1
_diffrn_standards_interval_time 120
_diffrn_standards_number 3
_exptl_absorpt_coefficient_mu .249
_exptl_absorpt_correction_type none
_exptl_crystal_colour colourless
_exptl_crystal_density_diffrn 1.219
_exptl_crystal_density_meas ?
_exptl_crystal_density_method 'not measured'
_exptl_crystal_description rod
_exptl_crystal_F_000 2784
_exptl_crystal_size_max .30
_exptl_crystal_size_mid .20
_exptl_crystal_size_min .15
_refine_diff_density_max .40
_refine_diff_density_min -.36
_refine_ls_extinction_method none
_refine_ls_goodness_of_fit_ref 1.031
_refine_ls_hydrogen_treatment mixed
_refine_ls_matrix_type full
_refine_ls_number_parameters 803
_refine_ls_number_reflns 13799
_refine_ls_number_restraints 783
_refine_ls_restrained_S_all 1.033
_refine_ls_R_factor_all .141
_refine_ls_R_factor_gt .051
_refine_ls_shift/su_max .004
_refine_ls_shift/su_mean .001
_refine_ls_structure_factor_coef Fsqd
_refine_ls_weighting_details 'w = 1/[\s^2^(Fo^2^)+(0.055P)^2^] where P=(Fo^2^+2Fc^2^)/3'
_refine_ls_weighting_scheme calc
_refine_ls_wR_factor_gt .111
_refine_ls_wR_factor_ref .121
_reflns_number_gt 7479
_reflns_number_total 13799
_reflns_threshold_expression I>2\s(I)
_cod_data_source_file da1202.cif
_cod_data_source_block I
_cod_depositor_comments
;
The following automatic conversions were performed:

'_exptl_crystal_density_meas' value 'not measured' was changed to '?'
- the value is perceived as not measured.

Automatic conversion script
Id: cif_fix_values 3008 2015-01-20 13:52:24Z robertas 
;
_cod_original_sg_symbol_H-M 'P 21/c'
_cod_database_code 2012489
_cod_database_fobs_code 2012489

loop_
_symmetry_equiv_pos_as_xyz
'x, y, z'
'-x, y+1/2, -z+1/2'
'-x, -y, -z'
'x, -y-1/2, z-1/2'

loop_
_atom_site_label
_atom_site_fract_x
_atom_site_fract_y
_atom_site_fract_z
_atom_site_U_iso_or_equiv
_atom_site_adp_type
_atom_site_calc_flag
_atom_site_refinement_flags
_atom_site_occupancy
_atom_site_disorder_assembly
_atom_site_disorder_group
_atom_site_type_symbol
N1 .34480(17) .69852(9) .77243(7) .0460(5) Uani d . 1 . . N
P2 .46948(6) .73132(3) .77090(2) .04268(17) Uani d . 1 A . P
N3 .49642(18) .79747(9) .79428(7) .0462(5) Uani d . 1 . . N
P4 .45722(6) .85951(3) .76682(2) .04607(18) Uani d . 1 B . P
N5 .38771(19) .85162(10) .71588(7) .0545(6) Uani d . 1 . . N
P6 .37071(6) .78798(3) .68834(2) .04692(18) Uani d . 1 . . P
N7 .24979(17) .74987(10) .69000(7) .0492(5) Uani d . 1 . . N
P8 .22970(6) .71821(3) .73847(2) .04611(18) Uani d . 1 C . P
N9 .48496(17) .74131(9) .71314(7) .0454(5) Uani d . 1 . . N
N10 .56986(19) .68315(10) .79493(8) .0541(6) Uani d . 1 . . N
C1A .5518(3) .61740(14) .80311(13) .0835(10) Uani d PD .207(17) A 1 C
H1AA .5077 .5975 .7761 .100 Uiso calc PR .207(17) A 1 H
H1AB .5115 .6107 .8302 .100 Uiso calc PR .207(17) A 1 H
C2A .6769(16) .5951(15) .8114(16) .110(3) Uani d PD .207(17) A 1 C
H2AA .7026 .5835 .7819 .132 Uiso calc PR .207(17) A 1 H
H2AB .6822 .5588 .8314 .132 Uiso calc PR .207(17) A 1 H
C3A .756(4) .6455(11) .834(2) .095(2) Uani d PD .207(17) A 1 C
H3AA .7606 .6444 .8680 .114 Uiso calc PR .207(17) A 1 H
H3AB .8352 .6430 .8255 .114 Uiso calc PR .207(17) A 1 H
C4A .6908(3) .70195(15) .81377(11) .0749(9) Uani d PD .207(17) A 1 C
H4AA .6886 .7334 .8377 .090 Uiso calc PR .207(17) A 1 H
H4AB .7307 .7192 .7891 .090 Uiso calc PR .207(17) A 1 H
C1B .5518(3) .61740(14) .80311(13) .0835(10) Uani d P .793(17) A 2 C
H1BA .5476 .5943 .7741 .100 Uiso calc PR .793(17) A 2 H
H1BB .4791 .6109 .8164 .100 Uiso calc PR .793(17) A 2 H
C2B .6551(7) .5974(3) .8362(4) .110(3) Uani d PD .793(17) A 2 C
H2BA .6752 .5544 .8309 .132 Uiso calc PR .793(17) A 2 H
H2BB .6401 .6020 .8683 .132 Uiso calc PR .793(17) A 2 H
C3B .7519(11) .6406(4) .8254(5) .095(2) Uani d PD .793(17) A 2 C
H3BA .7883 .6254 .7992 .114 Uiso calc PR .793(17) A 2 H
H3BB .8124 .6448 .8522 .114 Uiso calc PR .793(17) A 2 H
C4B .6908(3) .70195(15) .81377(11) .0749(9) Uani d P .793(17) A 2 C
H4BA .6912 .7275 .8414 .090 Uiso calc PR .793(17) A 2 H
H4BB .7282 .7246 .7907 .090 Uiso calc PR .793(17) A 2 H
N11 .37450(19) .90347(10) .79559(8) .0591(6) Uani d . 1 . . N
C5A .2665(3) .93496(18) .77607(12) .0900(11) Uani d PD .825(17) B 1 C
H5AA .2022 .9057 .7681 .108 Uiso calc PR .825(17) B 1 H
H5AB .2780 .9586 .7485 .108 Uiso calc PR .825(17) B 1 H
C6A .2428(10) .9775(5) .8160(2) .142(3) Uani d PD .825(17) B 1 C
H6AA .2724 1.0189 .8113 .170 Uiso calc PR .825(17) B 1 H
H6AB .1585 .9802 .8175 .170 Uiso calc PR .825(17) B 1 H
C7A .3051(7) .9504(5) .8604(2) .104(3) Uani d PD .825(17) B 1 C
H7AA .3267 .9823 .8837 .125 Uiso calc PR .825(17) B 1 H
H7AB .2569 .9193 .8731 .125 Uiso calc PR .825(17) B 1 H
C8A .4122(3) .92202(16) .84414(11) .0783(10) Uani d PD .825(17) B 1 C
H8AA .4763 .9519 .8459 .094 Uiso calc PR .825(17) B 1 H
H8AB .4387 .8863 .8631 .094 Uiso calc PR .825(17) B 1 H
C5B .2665(3) .93496(18) .77607(12) .0900(11) Uani d P .175(17) B 2 C
H5BA .2109 .9071 .7583 .108 Uiso calc PR .175(17) B 2 H
H5BB .2820 .9702 .7569 .108 Uiso calc PR .175(17) B 2 H
C6B .226(4) .955(2) .8212(11) .142(3) Uani d PD .175(17) B 2 C
H6BA .1658 .9868 .8162 .170 Uiso calc PR .175(17) B 2 H
H6BB .1947 .9197 .8370 .170 Uiso calc PR .175(17) B 2 H
C7B .338(3) .9786(15) .8478(15) .104(3) Uani d PD .175(17) B 2 C
H7BA .3683 1.0144 .8328 .125 Uiso calc PR .175(17) B 2 H
H7BB .3294 .9885 .8799 .125 Uiso calc PR .175(17) B 2 H
C8B .4122(3) .92202(16) .84414(11) .0783(10) Uani d P .175(17) B 2 C
H8BA .4960 .9317 .8495 .094 Uiso calc PR .175(17) B 2 H
H8BB .3949 .8901 .8659 .094 Uiso calc PR .175(17) B 2 H
N12 .5785(2) .90199(10) .76797(8) .0614(6) Uani d . 1 . . N
C9A .6850(3) .87427(17) .75484(13) .0853(10) Uani d PD .202(16) B 1 C
H9AA .6694 .8330 .7420 .102 Uiso calc PR .202(16) B 1 H
H9AB .7468 .8718 .7814 .102 Uiso calc PR .202(16) B 1 H
C10A .719(4) .9188(16) .7180(12) .144(4) Uani d PD .202(16) B 1 C
H10A .8016 .9156 .7140 .173 Uiso calc PR .202(16) B 1 H
H10B .6694 .9140 .6882 .173 Uiso calc PR .202(16) B 1 H
C11A .692(2) .978(2) .743(2) .190(5) Uani d PD .202(16) B 1 C
H11A .7419 .9821 .7727 .228 Uiso calc PR .202(16) B 1 H
H11B .6990 1.0142 .7240 .228 Uiso calc PR .202(16) B 1 H
C12A .5671(3) .96528(16) .74929(14) .0962(12) Uani d PD .202(16) B 1 C
H12A .5391 .9939 .7713 .115 Uiso calc PR .202(16) B 1 H
H12B .5150 .9669 .7199 .115 Uiso calc PR .202(16) B 1 H
C9B .6850(3) .87427(17) .75484(13) .0853(10) Uani d P .798(16) B 2 C
H9BA .6668 .8484 .7273 .102 Uiso calc PR .798(16) B 2 H
H9BB .7249 .8493 .7801 .102 Uiso calc PR .798(16) B 2 H
C10B .7600(7) .9292(4) .7449(5) .144(4) Uani d PD .798(16) B 2 C
H10C .8137 .9185 .7228 .173 Uiso calc PR .798(16) B 2 H
H10D .8053 .9449 .7733 .173 Uiso calc PR .798(16) B 2 H
C11B .6674(7) .9762(6) .7240(5) .190(5) Uani d PD .798(16) B 2 C
H11C .6967 1.0183 .7289 .228 Uiso calc PR .798(16) B 2 H
H11D .6458 .9692 .6908 .228 Uiso calc PR .798(16) B 2 H
C12B .5671(3) .96528(16) .74929(14) .0962(12) Uani d P .798(16) B 2 C
H12C .4935 .9697 .7284 .115 Uiso calc PR .798(16) B 2 H
H12D .5674 .9950 .7745 .115 Uiso calc PR .798(16) B 2 H
N13 .3827(2) .79886(13) .63406(8) .0620(7) Uani d . 1 . . N
H13 .339(2) .7788(11) .6153(9) .045(8) Uiso d . 1 . . H
N14 .1404(2) .65953(11) .72376(7) .0608(6) Uani d . 1 . . N
C13A .1425(3) .62096(17) .68396(12) .0908(11) Uani d PD .37(3) C 1 C
H13A .2112 .5940 .6880 .109 Uiso calc PR .37(3) C 1 H
H13B .1442 .6458 .6560 .109 Uiso calc PR .37(3) C 1 H
C14A .030(3) .5835(19) .6807(13) .108(5) Uani d PD .37(3) C 1 C
H14A -.0396 .6076 .6685 .130 Uiso calc PR .37(3) C 1 H
H14B .0332 .5459 .6624 .130 Uiso calc PR .37(3) C 1 H
C15A .034(3) .5703(14) .7316(12) .101(4) Uani d PD .37(3) C 1 C
H15A .0816 .5334 .7396 .121 Uiso calc PR .37(3) C 1 H
H15B -.0448 .5628 .7391 .121 Uiso calc PR .37(3) C 1 H
C16A .0879(3) .62429(17) .75916(11) .0870(11) Uani d PD .37(3) C 1 C
H16A .0282 .6484 .7720 .104 Uiso calc PR .37(3) C 1 H
H16B .1476 .6110 .7843 .104 Uiso calc PR .37(3) C 1 H
C13B .1425(3) .62096(17) .68396(12) .0908(11) Uani d P .63(3) C 2 C
H13C .2209 .6038 .6833 .109 Uiso calc PR .63(3) C 2 H
H13D .1199 .6443 .6554 .109 Uiso calc PR .63(3) C 2 H
C14B .0545(13) .5700(8) .6888(8) .108(5) Uani d PD .63(3) C 2 C
H14C -.0096 .5719 .6631 .130 Uiso calc PR .63(3) C 2 H
H14D .0926 .5299 .6881 .130 Uiso calc PR .63(3) C 2 H
C15B .0073(17) .5782(9) .7338(7) .101(4) Uani d PD .63(3) C 2 C
H15C -.0733 .5937 .7288 .121 Uiso calc PR .63(3) C 2 H
H15D .0090 .5394 .7509 .121 Uiso calc PR .63(3) C 2 H
C16B .0879(3) .62429(17) .75916(11) .0870(11) Uani d P .63(3) C 2 C
H16C .0445 .6517 .7773 .104 Uiso calc PR .63(3) C 2 H
H16D .1491 .6036 .7802 .104 Uiso calc PR .63(3) C 2 H
N15 .15265(19) .76191(11) .76978(7) .0595(6) Uani d . 1 . . N
C17A .0354(3) .7854(2) .75284(12) .0947(12) Uani d PD .509(12) C 1 C
H17A -.0075 .7573 .7304 .114 Uiso calc PR .509(12) C 1 H
H17B .0390 .8261 .7388 .114 Uiso calc PR .509(12) C 1 H
C18A -.0197(12) .7881(8) .7980(4) .098(3) Uani d PD .509(12) C 1 C
H18A -.0854 .8170 .7953 .118 Uiso calc PR .509(12) C 1 H
H18B -.0475 .7475 .8061 .118 Uiso calc PR .509(12) C 1 H
C19A .0802(13) .8100(12) .8336(7) .104(3) Uani d PD .509(12) C 1 C
H19A .0921 .8544 .8315 .125 Uiso calc PR .509(12) C 1 H
H19B .0666 .7995 .8651 .125 Uiso calc PR .509(12) C 1 H
C20A .1821(3) .77473(15) .81960(9) .0643(8) Uani d PD .509(12) C 1 C
H20A .2541 .7991 .8254 .077 Uiso calc PR .509(12) C 1 H
H20B .1936 .7363 .8371 .077 Uiso calc PR .509(12) C 1 H
C17B .0354(3) .7854(2) .75284(12) .0947(12) Uani d P .491(12) C 2 C
H17C -.0192 .7513 .7449 .114 Uiso calc PR .491(12) C 2 H
H17D .0376 .8107 .7252 .114 Uiso calc PR .491(12) C 2 H
C18B -.0026(13) .8233(7) .7915(5) .098(3) Uani d PD .491(12) C 2 C
H18C -.0863 .8178 .7933 .118 Uiso calc PR .491(12) C 2 H
H18D .0129 .8671 .7871 .118 Uiso calc PR .491(12) C 2 H
C19B .0708(14) .7990(12) .8345(7) .104(3) Uani d PD .491(12) C 2 C
H19C .0882 .8318 .8573 .125 Uiso calc PR .491(12) C 2 H
H19D .0291 .7661 .8483 .125 Uiso calc PR .491(12) C 2 H
C20B .1821(3) .77473(15) .81960(9) .0643(8) Uani d P .491(12) C 2 C
H20C .2448 .8053 .8250 .077 Uiso calc PR .491(12) C 2 H
H20D .2074 .7372 .8366 .077 Uiso calc PR .491(12) C 2 H
C21 .5032(3) .68387(14) .68630(10) .0651(8) Uani d . 1 . . C
H21A .4743 .6487 .7024 .078 Uiso calc R 1 . . H
H21B .4559 .6868 .6559 .078 Uiso calc R 1 . . H
C22 .6262(4) .6719(3) .6796(2) .158(2) Uani d . 1 . . C
H22A .6669 .6586 .7097 .190 Uiso calc R 1 . . H
H22B .6250 .6364 .6589 .190 Uiso calc R 1 . . H
C23 .6976(5) .7164(3) .6626(2) .186(3) Uani d . 1 . . C
H23A .7745 .6990 .6609 .278 Uiso calc R 1 . . H
H23B .7051 .7515 .6832 .278 Uiso calc R 1 . . H
H23C .6627 .7292 .6321 .278 Uiso calc R 1 . . H
C24 .4600(3) .84573(17) .61711(11) .0813(10) Uani d . 1 . . C
H24A .5143 .8608 .6435 .098 Uiso calc R 1 . . H
H24B .5069 .8259 .5957 .098 Uiso calc R 1 . . H
C25 .4006(4) .8977(2) .59405(17) .1232(16) Uani d . 1 . . C
H25A .3581 .9198 .6159 .148 Uiso calc R 1 . . H
H25B .3432 .8831 .5686 .148 Uiso calc R 1 . . H
C26 .4864(5) .9422(2) .57486(19) .163(2) Uani d . 1 . . C
H26A .4432 .9765 .5597 .245 Uiso calc R 1 . . H
H26B .5275 .9207 .5527 .245 Uiso calc R 1 . . H
H26C .5426 .9573 .6001 .245 Uiso calc R 1 . . H
N1' .01902(18) .73300(9) .93977(7) .0473(5) Uani d . 1 . . N
P2' .03272(6) .79705(3) .96671(2) .03945(16) Uani d . 1 . . P
N3' .15650(17) .83197(10) .97359(7) .0474(5) Uani d . 1 . . N
P4' .26129(6) .81276(3) 1.01283(2) .04435(17) Uani d . 1 D . P
N5' .22810(17) .76900(10) 1.05396(7) .0458(5) Uani d . 1 . . N
P6' .10374(6) .73303(3) 1.04896(2) .04014(16) Uani d . 1 . . P
N7' .09068(18) .67086(9) 1.01919(6) .0460(5) Uani d . 1 . . N
P8' .04384(6) .66789(3) .96510(2) .04333(17) Uani d . 1 E . P
N9' -.00204(16) .78167(9) 1.02180(6) .0400(5) Uani d . 1 . . N
N10' -.06239(18) .84547(9) .93969(7) .0476(5) Uani d . 1 . . N
C27 -.1737(2) .82553(13) .91193(10) .0594(7) Uani d D 1 . . C
H27A -.2234 .8037 .9313 .071 Uiso calc R 1 . . H
H27B -.1583 .7985 .8866 .071 Uiso calc R 1 . . H
C28 -.2315(3) .88441(17) .89340(13) .0906(11) Uani d D 1 . . C
H28A -.2758 .8781 .8627 .109 Uiso calc R 1 . . H
H28B -.2845 .9003 .9142 .109 Uiso calc R 1 . . H
C29 -.1307(3) .92750(17) .89111(13) .0949(12) Uani d D 1 . . C
H29A -.1562 .9704 .8922 .114 Uiso calc R 1 . . H
H29B -.0957 .9210 .8627 .114 Uiso calc R 1 . . H
C30 -.0443(3) .91176(13) .93338(11) .0724(9) Uani d D 1 . . C
H30A .0363 .9203 .9280 .087 Uiso calc R 1 . . H
H30B -.0611 .9351 .9604 .087 Uiso calc R 1 . . H
N11' .36406(18) .78368(11) .98481(7) .0565(6) Uani d . 1 . . N
C31A .3589(3) .77980(17) .93453(10) .0800(10) Uani d PD .427(12) D 1 C
H31A .3309 .8184 .9197 .096 Uiso calc PR .427(12) D 1 H
H31B .3073 .7463 .9220 .096 Uiso calc PR .427(12) D 1 H
C32A .4855(13) .7672(14) .9274(8) .123(3) Uani d PD .427(12) D 1 C
H32A .4885 .7407 .9004 .147 Uiso calc PR .427(12) D 1 H
H32B .5266 .8056 .9228 .147 Uiso calc PR .427(12) D 1 H
C33A .5400(14) .7354(8) .9711(5) .098(3) Uani d PD .427(12) D 1 C
H33A .5233 .6912 .9700 .117 Uiso calc PR .427(12) D 1 H
H33B .6250 .7416 .9764 .117 Uiso calc PR .427(12) D 1 H
C34A .4813(3) .76650(19) 1.00769(12) .0882(11) Uani d PD .427(12) D 1 C
H34A .4754 .7385 1.0336 .106 Uiso calc PR .427(12) D 1 H
H34B .5254 .8030 1.0194 .106 Uiso calc PR .427(12) D 1 H
C31B .3589(3) .77980(17) .93453(10) .0800(10) Uani d P .573(12) D 2 C
H31C .3470 .8205 .9203 .096 Uiso calc PR .573(12) D 2 H
H31D .2952 .7527 .9213 .096 Uiso calc PR .573(12) D 2 H
C32B .4781(9) .7534(10) .9270(6) .123(3) Uani d PD .573(12) D 2 C
H32C .4750 .7085 .9245 .147 Uiso calc PR .573(12) D 2 H
H32D .5042 .7704 .8990 .147 Uiso calc PR .573(12) D 2 H
C33B .5583(9) .7733(7) .9698(4) .098(3) Uani d PD .573(12) D 2 C
H33C .5837 .8160 .9671 .117 Uiso calc PR .573(12) D 2 H
H33D .6274 .7468 .9754 .117 Uiso calc PR .573(12) D 2 H
C34B .4813(3) .76650(19) 1.00769(12) .0882(11) Uani d P .573(12) D 2 C
H34C .4822 .7241 1.0190 .106 Uiso calc PR .573(12) D 2 H
H34D .5070 .7940 1.0337 .106 Uiso calc PR .573(12) D 2 H
N12' .3279(2) .87301(11) 1.03988(7) .0607(6) Uani d . 1 . . N
C35 .3787(3) .92183(16) 1.01382(12) .0916(11) Uani d D 1 D . C
H35A .3221 .9357 .9878 .110 Uiso calc R 1 . . H
H35B .4492 .9071 1.0019 .110 Uiso calc R 1 . . H
C36 .4085(5) .97335(19) 1.04831(15) .1216(15) Uani d D 1 . . C
H36A .4913 .9846 1.0498 .146 Uiso calc R 1 D . H
H36B .3607 1.0097 1.0391 .146 Uiso calc R 1 . . H
C37 .3834(3) .95028(16) 1.09453(13) .0853(10) Uani d D 1 D . C
H37A .3518 .9831 1.1122 .102 Uiso calc R 1 . . H
H37B .4545 .9339 1.1126 .102 Uiso calc R 1 . . H
C38 .2934(3) .89998(15) 1.08238(10) .0711(9) Uani d D 1 D . C
H38A .2968 .8693 1.1071 .085 Uiso calc R 1 . . H
H38B .2140 .9170 1.0767 .085 Uiso calc R 1 . . H
N13' .0751(2) .72003(12) 1.10119(9) .0528(7) Uani d . 1 . . N
H13' .114(2) .7277(12) 1.1205(9) .043(9) Uiso d . 1 . . H
N14' .1396(2) .62516(10) .94170(7) .0575(6) Uani d . 1 . . N
C39A .2613(3) .61582(16) .96217(11) .0769(9) Uani d PD .674(16) E 1 C
H39A .2650 .5964 .9926 .092 Uiso calc PR .674(16) E 1 H
H39B .3032 .6551 .9656 .092 Uiso calc PR .674(16) E 1 H
C40A .3142(10) .5738(6) .9286(3) .109(3) Uani d PD .674(16) E 1 C
H40A .3001 .5305 .9349 .131 Uiso calc PR .674(16) E 1 H
H40B .3986 .5807 .9298 .131 Uiso calc PR .674(16) E 1 H
C41A .2470(9) .5938(7) .8812(3) .110(4) Uani d PD .674(16) E 1 C
H41A .2858 .6289 .8686 .132 Uiso calc PR .674(16) E 1 H
H41B .2428 .5599 .8589 .132 Uiso calc PR .674(16) E 1 H
C42A .1240(3) .61166(16) .89130(10) .0843(11) Uani d PD .674(16) E 1 C
H42A .0951 .6479 .8734 .101 Uiso calc PR .674(16) E 1 H
H42B .0687 .5778 .8839 .101 Uiso calc PR .674(16) E 1 H
C39B .2613(3) .61582(16) .96217(11) .0769(9) Uani d P .326(16) E 2 C
H39C .2685 .5818 .9844 .092 Uiso calc PR .326(16) E 2 H
H39D .2947 .6531 .9774 .092 Uiso calc PR .326(16) E 2 H
C40B .319(2) .6003(10) .9193(6) .109(3) Uani d PD .326(16) E 2 C
H40C .3429 .6377 .9044 .131 Uiso calc PR .326(16) E 2 H
H40D .3879 .5741 .9273 .131 Uiso calc PR .326(16) E 2 H
C41B .2234(17) .5664(10) .8879(10) .110(4) Uani d PD .326(16) E 2 C
H41C .2418 .5625 .8562 .132 Uiso calc PR .326(16) E 2 H
H41D .2071 .5258 .9000 .132 Uiso calc PR .326(16) E 2 H
C42B .1240(3) .61166(16) .89130(10) .0843(11) Uani d P .326(16) E 2 C
H42C .1326 .6488 .8731 .101 Uiso calc PR .326(16) E 2 H
H42D .0475 .5930 .8811 .101 Uiso calc PR .326(16) E 2 H
N15' -.0785(2) .62664(10) .95272(8) .0564(6) Uani d . 1 . . N
C43A -.0746(4) .56145(16) .96743(14) .0973(12) Uani d PD .290(13) E 1 C
H43A .0008 .5512 .9855 .117 Uiso calc PR .290(13) E 1 H
H43B -.0889 .5337 .9408 .117 Uiso calc PR .290(13) E 1 H
C44A -.1734(19) .5588(10) .9968(10) .148(4) Uani d PD .290(13) E 1 C
H44A -.1434 .5686 1.0290 .178 Uiso calc PR .290(13) E 1 H
H44B -.2065 .5173 .9959 .178 Uiso calc PR .290(13) E 1 H
C45A -.268(2) .6047(15) .978(2) .154(2) Uani d PD .290(13) E 1 C
H45A -.3121 .6191 1.0027 .184 Uiso calc PR .290(13) E 1 H
H45B -.3215 .5878 .9527 .184 Uiso calc PR .290(13) E 1 H
C46A -.1903(3) .65497(16) .96260(11) .0781(9) Uani d PD .290(13) E 1 C
H46A -.2302 .6748 .9347 .094 Uiso calc PR .290(13) E 1 H
H46B -.1743 .6862 .9868 .094 Uiso calc PR .290(13) E 1 H
C43B -.0746(4) .56145(16) .96743(14) .0973(12) Uani d P .710(13) E 2 C
H43C -.0348 .5574 .9991 .117 Uiso calc PR .710(13) E 2 H
H43D -.0329 .5365 .9469 .117 Uiso calc PR .710(13) E 2 H
C44B -.1993(7) .5416(4) .9645(5) .148(4) Uani d PD .710(13) E 2 C
H44C -.2084 .5081 .9862 .178 Uiso calc PR .710(13) E 2 H
H44D -.2304 .5286 .9331 .178 Uiso calc PR .710(13) E 2 H
C45B -.2584(11) .6001(6) .9781(9) .154(2) Uani d PD .710(13) E 2 C
H45C -.2584 .6013 1.0117 .184 Uiso calc PR .710(13) E 2 H
H45D -.3398 .6014 .9631 .184 Uiso calc PR .710(13) E 2 H
C46B -.1903(3) .65497(16) .96260(11) .0781(9) Uani d P .710(13) E 2 C
H46C -.2324 .6742 .9349 .094 Uiso calc PR .710(13) E 2 H
H46D -.1761 .6858 .9872 .094 Uiso calc PR .710(13) E 2 H
C47 -.0327(2) .83818(12) 1.04840(9) .0521(7) Uani d . 1 . . C
H47A .0009 .8341 1.0809 .063 Uiso calc R 1 . . H
H47B .0016 .8747 1.0359 .063 Uiso calc R 1 . . H
C48 -.1641(3) .84632(17) 1.04517(12) .0828(10) Uani d . 1 . . C
H48A -.1973 .8109 1.0595 .099 Uiso calc R 1 . . H
H48B -.1978 .8472 1.0125 .099 Uiso calc R 1 . . H
C49 -.1988(4) .9046(2) 1.06846(15) .1306(17) Uani d . 1 . . C
H49A -.2835 .9074 1.0653 .196 Uiso calc R 1 . . H
H49B -.1678 .9399 1.0540 .196 Uiso calc R 1 . . H
H49C -.1673 .9036 1.1010 .196 Uiso calc R 1 . . H
C50 -.0032(3) .67237(17) 1.11358(10) .0812(10) Uani d . 1 . . C
H50A -.0609 .6630 1.0867 .097 Uiso calc R 1 . . H
H50B -.0456 .6878 1.1382 .097 Uiso calc R 1 . . H
C51 .0622(5) .6123(2) 1.13033(19) .150(2) Uani d . 1 . . C
H51A .0998 .5961 1.1047 .180 Uiso calc R 1 . . H
H51B .1247 .6231 1.1552 .180 Uiso calc R 1 . . H
C52 -.0063(8) .5631(3) 1.1470(2) .248(4) Uani d . 1 . . C
H52A .0443 .5285 1.1564 .372 Uiso calc R 1 . . H
H52B -.0670 .5504 1.1226 .372 Uiso calc R 1 . . H
H52C -.0421 .5776 1.1733 .372 Uiso calc R 1 . . H

loop_
_atom_site_aniso_label
_atom_site_aniso_U_11
_atom_site_aniso_U_22
_atom_site_aniso_U_33
_atom_site_aniso_U_12
_atom_site_aniso_U_13
_atom_site_aniso_U_23
N1 .0378(12) .0547(13) .0446(12) -.0050(10) .0020(10) .0022(10)
P2 .0359(4) .0454(4) .0456(4) -.0001(3) .0015(3) -.0021(3)
N3 .0448(12) .0454(12) .0456(12) .0029(10) -.0039(10) -.0026(10)
P4 .0431(4) .0459(4) .0472(4) -.0010(3) -.0013(3) -.0031(3)
N5 .0550(14) .0540(14) .0506(13) .0023(11) -.0075(11) .0002(11)
P6 .0414(4) .0618(5) .0371(4) -.0090(3) .0033(3) -.0010(3)
N7 .0359(12) .0726(15) .0375(12) -.0104(10) -.0006(9) -.0002(10)
P8 .0362(4) .0649(5) .0369(4) -.0087(3) .0036(3) -.0028(3)
N9 .0372(12) .0547(13) .0448(12) -.0048(10) .0078(9) -.0057(10)
N10 .0430(13) .0491(14) .0670(15) .0050(11) -.0045(11) .0010(11)
C1A .084(3) .0474(19) .114(3) .0087(17) -.008(2) .0153(18)
C2A .109(4) .084(3) .130(7) .020(3) -.012(4) .029(5)
C3A .063(2) .109(3) .107(6) .024(3) -.012(3) .014(3)
C4A .0434(18) .084(2) .091(2) .0079(16) -.0138(16) -.0026(18)
C1B .084(3) .0474(19) .114(3) .0087(17) -.008(2) .0153(18)
C2B .109(4) .084(3) .130(7) .020(3) -.012(4) .029(5)
C3B .063(2) .109(3) .107(6) .024(3) -.012(3) .014(3)
C4B .0434(18) .084(2) .091(2) .0079(16) -.0138(16) -.0026(18)
N11 .0549(15) .0599(15) .0591(15) .0124(12) -.0048(12) -.0119(11)
C5A .076(2) .103(3) .088(2) .041(2) -.002(2) -.002(2)
C6A .153(6) .124(8) .147(5) .086(6) .010(4) -.031(4)
C7A .099(4) .117(6) .093(4) .039(4) -.002(3) -.036(4)
C8A .079(2) .082(2) .071(2) .0130(19) .0004(18) -.0280(18)
C5B .076(2) .103(3) .088(2) .041(2) -.002(2) -.002(2)
C6B .153(6) .124(8) .147(5) .086(6) .010(4) -.031(4)
C7B .099(4) .117(6) .093(4) .039(4) -.002(3) -.036(4)
C8B .079(2) .082(2) .071(2) .0130(19) .0004(18) -.0280(18)
N12 .0508(15) .0535(15) .0778(16) -.0061(12) .0006(12) .0043(12)
C9A .055(2) .096(3) .105(3) -.0126(19) .0142(19) .003(2)
C10A .086(6) .153(6) .202(10) -.041(4) .049(6) .031(6)
C11A .114(5) .179(6) .275(13) -.031(5) .016(6) .144(8)
C12A .090(3) .061(2) .135(3) -.024(2) .005(2) .025(2)
C9B .055(2) .096(3) .105(3) -.0126(19) .0142(19) .003(2)
C10B .086(6) .153(6) .202(10) -.041(4) .049(6) .031(6)
C11B .114(5) .179(6) .275(13) -.031(5) .016(6) .144(8)
C12B .090(3) .061(2) .135(3) -.024(2) .005(2) .025(2)
N13 .0595(16) .0892(19) .0368(13) -.0288(14) .0045(12) -.0014(13)
N14 .0599(15) .0846(17) .0403(12) -.0295(13) .0153(11) -.0125(12)
C13A .111(3) .094(3) .071(2) -.034(2) .025(2) -.017(2)
C14A .142(7) .103(8) .081(8) -.067(6) .018(6) -.022(6)
C15A .096(8) .106(5) .109(3) -.054(5) .043(5) -.017(4)
C16A .090(3) .114(3) .0588(19) -.040(2) .0198(18) -.0001(19)
C13B .111(3) .094(3) .071(2) -.034(2) .025(2) -.017(2)
C14B .142(7) .103(8) .081(8) -.067(6) .018(6) -.022(6)
C15B .096(8) .106(5) .109(3) -.054(5) .043(5) -.017(4)
C16B .090(3) .114(3) .0588(19) -.040(2) .0198(18) -.0001(19)
N15 .0458(13) .0895(18) .0416(13) .0107(12) -.0002(10) -.0063(12)
C17A .059(2) .154(4) .068(2) .037(2) -.0042(18) -.003(2)
C18A .060(5) .117(9) .121(5) .024(7) .025(3) -.012(7)
C19A .095(4) .158(7) .065(3) .031(4) .032(3) .000(4)
C20A .064(2) .086(2) .0437(16) .0075(16) .0126(14) -.0073(15)
C17B .059(2) .154(4) .068(2) .037(2) -.0042(18) -.003(2)
C18B .060(5) .117(9) .121(5) .024(7) .025(3) -.012(7)
C19B .095(4) .158(7) .065(3) .031(4) .032(3) .000(4)
C20B .064(2) .086(2) .0437(16) .0075(16) .0126(14) -.0073(15)
C21 .061(2) .072(2) .0642(18) .0003(16) .0167(15) -.0208(15)
C22 .110(4) .144(4) .239(6) -.015(3) .091(4) -.098(4)
C23 .117(4) .186(6) .277(8) -.027(4) .108(5) -.080(5)
C24 .083(2) .106(3) .0560(19) -.036(2) .0153(17) .0018(19)
C25 .106(3) .117(3) .140(4) -.019(3) -.004(3) .051(3)
C26 .146(4) .150(4) .196(5) -.047(4) .030(4) .082(4)
N1' .0573(14) .0454(12) .0396(11) .0058(10) .0078(10) -.0010(10)
P2' .0365(4) .0450(4) .0373(3) .0056(3) .0067(3) .0023(3)
N3' .0363(12) .0565(14) .0498(12) -.0023(10) .0078(10) .0072(10)
P4' .0347(4) .0568(4) .0425(4) -.0026(3) .0088(3) .0002(3)
N5' .0322(11) .0627(14) .0420(12) -.0033(10) .0031(9) .0064(10)
P6' .0360(4) .0508(4) .0340(3) -.0001(3) .0060(3) .0014(3)
N7' .0530(13) .0466(13) .0375(11) .0039(10) .0028(10) .0010(9)
P8' .0476(4) .0443(4) .0380(4) .0056(3) .0053(3) -.0015(3)
N9' .0341(11) .0493(12) .0374(11) .0054(9) .0083(9) -.0028(9)
N10' .0461(13) .0466(13) .0488(12) .0047(10) .0017(10) .0037(10)
C27 .0450(16) .075(2) .0560(17) .0094(15) .0004(14) .0062(15)
C28 .074(3) .096(3) .095(3) .026(2) -.012(2) .014(2)
C29 .091(3) .088(3) .107(3) .034(2) .018(2) .040(2)
C30 .075(2) .0499(19) .089(2) .0102(16) .0013(18) .0085(16)
N11' .0365(13) .0901(17) .0436(13) .0116(11) .0083(10) .0012(11)
C31A .073(2) .120(3) .0515(18) .021(2) .0248(16) .0046(18)
C32A .104(4) .182(9) .095(3) .046(4) .063(3) .019(5)
C33A .048(4) .135(10) .115(4) .008(6) .030(3) -.025(7)
C34A .0425(19) .144(3) .078(2) .022(2) .0081(17) .011(2)
C31B .073(2) .120(3) .0515(18) .021(2) .0248(16) .0046(18)
C32B .104(4) .182(9) .095(3) .046(4) .063(3) .019(5)
C33B .048(4) .135(10) .115(4) .008(6) .030(3) -.025(7)
C34B .0425(19) .144(3) .078(2) .022(2) .0081(17) .011(2)
N12' .0648(16) .0673(15) .0529(14) -.0220(12) .0185(12) -.0076(12)
C35 .104(3) .087(3) .088(2) -.042(2) .030(2) -.003(2)
C36 .159(4) .090(3) .120(3) -.057(3) .034(3) -.016(3)
C37 .079(2) .077(2) .099(3) -.0183(19) .010(2) -.025(2)
C38 .074(2) .076(2) .065(2) -.0106(17) .0166(17) -.0184(16)
N13' .0474(15) .0761(18) .0350(14) -.0119(13) .0058(12) .0027(12)
N14' .0638(16) .0638(15) .0441(13) .0195(12) .0041(11) -.0085(11)
C39A .055(2) .091(2) .086(2) .0224(17) .0127(18) -.0082(19)
C40A .114(4) .099(8) .119(5) .064(6) .032(4) .002(5)
C41A .134(6) .136(10) .068(4) .056(7) .041(4) -.002(5)
C42A .113(3) .090(2) .0519(19) .030(2) .0183(18) -.0128(17)
C39B .055(2) .091(2) .086(2) .0224(17) .0127(18) -.0082(19)
C40B .114(4) .099(8) .119(5) .064(6) .032(4) .002(5)
C41B .134(6) .136(10) .068(4) .056(7) .041(4) -.002(5)
C42B .113(3) .090(2) .0519(19) .030(2) .0183(18) -.0128(17)
N15' .0551(15) .0478(14) .0641(15) -.0022(11) .0001(12) -.0020(11)
C43A .098(3) .057(2) .133(3) -.023(2) .002(2) .012(2)
C44A .118(6) .085(5) .231(12) -.045(4) -.015(6) .045(7)
C45A .098(4) .164(5) .206(6) -.043(4) .046(4) .045(5)
C46A .0494(19) .099(3) .085(2) -.0122(18) .0063(17) -.0032(19)
C43B .098(3) .057(2) .133(3) -.023(2) .002(2) .012(2)
C44B .118(6) .085(5) .231(12) -.045(4) -.015(6) .045(7)
C45B .098(4) .164(5) .206(6) -.043(4) .046(4) .045(5)
C46B .0494(19) .099(3) .085(2) -.0122(18) .0063(17) -.0032(19)
C47 .0516(17) .0558(17) .0506(16) .0092(13) .0132(13) -.0101(13)
C48 .059(2) .103(3) .090(2) .0210(19) .0228(18) -.023(2)
C49 .105(3) .158(4) .130(3) .063(3) .021(3) -.052(3)
C50 .095(3) .104(3) .0487(18) -.037(2) .0240(17) -.0046(18)
C51 .221(6) .089(3) .158(4) -.036(4) .087(4) .007(3)
C52 .423(13) .142(5) .209(7) -.080(7) .153(7) .015(5)

loop_
_atom_type_symbol
_atom_type_description
_atom_type_scat_dispersion_real
_atom_type_scat_dispersion_imag
_atom_type_scat_source
C C .0033 .0016 'International Tables Vol C Tables 4.2.6.8 and 6.1.1.4'
H H .0000 .0000 'International Tables Vol C Tables 4.2.6.8 and 6.1.1.4'
N N .0061 .0033 'International Tables Vol C Tables 4.2.6.8 and 6.1.1.4'
P P .1023 .0942 'International Tables Vol C Tables 4.2.6.8 and 6.1.1.4'

loop_
_geom_angle_atom_site_label_1
_geom_angle_atom_site_label_2
_geom_angle_atom_site_label_3
_geom_angle
_geom_angle_publ_flag
P8 N1 P2 122.07(14) yes
N3 P2 N1 120.53(12) yes
N3 P2 N10 107.78(12) ?
N1 P2 N10 106.50(12) ?
N3 P2 N9 105.18(11) yes
N1 P2 N9 106.95(11) yes
N10 P2 N9 109.64(12) ?
P4 N3 P2 121.15(13) yes
N5 P4 N3 116.48(11) yes
N5 P4 N11 106.43(13) ?
N3 P4 N11 112.06(12) ?
N5 P4 N12 112.99(13) ?
N3 P4 N12 106.08(12) ?
N11 P4 N12 101.94(13) ?
P6 N5 P4 124.88(14) yes
N5 P6 N13 110.05(14) ?
N5 P6 N7 118.27(12) yes
N13 P6 N7 106.75(13) ?
N5 P6 N9 105.16(11) yes
N13 P6 N9 109.36(13) ?
N7 P6 N9 107.01(12) yes
P8 N7 P6 117.81(12) yes
N1 P8 N7 116.79(12) yes
N1 P8 N15 105.80(12) ?
N7 P8 N15 112.83(12) ?
N1 P8 N14 112.73(13) ?
N7 P8 N14 104.95(11) ?
N15 P8 N14 103.01(13) ?
C21 N9 P2 116.24(18) ?
C21 N9 P6 114.78(17) ?
P2 N9 P6 107.86(12) yes
C1A N10 C4A 110.7(2) ?
C1A N10 P2 125.6(2) ?
C4A N10 P2 123.55(19) ?
N10 C1A C2A 100.7(13) ?
C1A C2A C3A 110(3) ?
C4A C3A C2A 100(2) ?
N10 C4A C3A 108.2(17) ?
C5A N11 C8A 111.6(2) ?
C5A N11 P4 126.1(2) ?
C8A N11 P4 121.85(19) ?
N11 C5A C6A 102.4(4) ?
C7A C6A C5A 107.5(5) ?
C8A C7A C6A 101.8(7) ?
N11 C8A C7A 105.3(3) ?
C9A N12 C12A 108.9(3) ?
C9A N12 P4 119.6(2) ?
C12A N12 P4 118.3(2) ?
N12 C9A C10A 102.9(16) ?
C11A C10A C9A 96(3) ?
C12A C11A C10A 100(2) ?
N12 C12A C11A 100(2) ?
C24 N13 P6 124.0(2) ?
C13A N14 C16A 108.3(2) ?
C13A N14 P8 125.6(2) ?
C16A N14 P8 121.03(19) ?
N14 C13A C14A 104.9(16) ?
C15A C14A C13A 97(2) ?
C14A C15A C16A 110(3) ?
N14 C16A C15A 102.0(16) ?
C17A N15 C20A 110.2(2) ?
C17A N15 P8 123.5(2) ?
C20A N15 P8 125.67(19) ?
N15 C17A C18A 101.1(6) ?
C19A C18A C17A 103.6(12) ?
C20A C19A C18A 101.6(12) ?
N15 C20A C19A 106.3(8) ?
C22 C21 N9 114.8(3) ?
C23 C22 C21 122.8(5) ?
C25 C24 N13 115.3(3) ?
C24 C25 C26 112.0(4) ?
P2' N1' P8' 122.93(13) yes
N1' P2' N3' 120.14(12) yes
N1' P2' N10' 107.94(11) ?
N3' P2' N10' 106.29(12) ?
N1' P2' N9' 105.48(10) yes
N3' P2' N9' 106.64(11) yes
N10' P2' N9' 110.19(11) ?
P4' N3' P2' 122.48(14) yes
N3' P4' N5' 116.93(12) yes
N3' P4' N11' 105.48(12) ?
N5' P4' N11' 113.47(12) ?
N3' P4' N12' 112.84(13) ?
N5' P4' N12' 104.59(12) ?
N11' P4' N12' 102.79(13) ?
P4' N5' P6' 120.77(13) yes
N7' P6' N5' 118.24(12) yes
N7' P6' N13' 110.17(13) ?
N5' P6' N13' 106.70(13) ?
N7' P6' N9' 105.06(11) yes
N5' P6' N9' 107.83(12) yes
N13' P6' N9' 108.52(13) ?
P8' N7' P6' 124.29(13) yes
N7' P8' N1' 115.73(11) yes
N7' P8' N14' 105.92(12) ?
N1' P8' N14' 113.10(12) ?
N7' P8' N15' 113.47(12) ?
N1' P8' N15' 106.39(12) ?
N14' P8' N15' 101.43(13) ?
C47 N9' P6' 117.38(15) ?
C47 N9' P2' 114.44(16) ?
P6' N9' P2' 107.84(11) yes
C30 N10' C27 110.1(2) ?
C30 N10' P2' 126.27(19) ?
C27 N10' P2' 123.03(18) ?
N10' C27 C28 104.7(2) ?
C29 C28 C27 103.9(3) ?
C28 C29 C30 104.5(3) ?
N10' C30 C29 103.6(3) ?
C31A N11' C34A 110.6(2) ?
C31A N11' P4' 125.68(19) ?
C34A N11' P4' 123.18(19) ?
N11' C31A C32A 103.7(9) ?
C33A C32A C31A 105.2(13) ?
C34A C33A C32A 102.6(13) ?
N11' C34A C33A 105.4(7) ?
C35 N12' C38 108.5(2) ?
C35 N12' P4' 120.89(19) ?
C38 N12' P4' 123.62(19) ?
N12' C35 C36 105.1(3) ?
C37 C36 C35 107.2(3) ?
C36 C37 C38 103.8(3) ?
N12' C38 C37 103.3(3) ?
C50 N13' P6' 124.6(2) ?
C39A N14' C42A 111.0(2) ?
C39A N14' P8' 124.33(19) ?
C42A N14' P8' 121.31(19) ?
N14' C39A C40A 105.3(5) ?
C39A C40A C41A 102.2(7) ?
C42A C41A C40A 105.1(7) ?
N14' C42A C41A 104.4(5) ?
C43A N15' C46A 109.5(3) ?
C43A N15' P8' 117.4(2) ?
C46A N15' P8' 117.53(19) ?
N15' C43A C44A 101.8(9) ?
C43A C44A C45A 109(2) ?
C44A C45A C46A 99.3(16) ?
N15' C46A C45A 108.5(14) ?
C48 C47 N9' 111.2(2) ?
C47 C48 C49 113.0(3) ?
N13' C50 C51 112.8(3) ?
C52 C51 C50 117.6(5) ?

loop_
_geom_bond_atom_site_label_1
_geom_bond_atom_site_label_2
_geom_bond_site_symmetry_2
_geom_bond_distance
_geom_bond_publ_flag
N1 P8 . 1.587(2) yes
N1 P2 . 1.594(2) yes
P2 N3 . 1.589(2) yes
P2 N10 . 1.630(2) ?
P2 N9 . 1.715(2) yes
N3 P4 . 1.588(2) yes
P4 N5 . 1.584(2) yes
P4 N11 . 1.640(2) ?
P4 N12 . 1.655(3) ?
N5 P6 . 1.584(2) yes
P6 N13 . 1.610(2) ?
P6 N7 . 1.611(2) yes
P6 N9 . 1.724(2) yes
N7 P8 . 1.602(2) yes
P8 N15 . 1.640(2) ?
P8 N14 . 1.643(2) ?
N9 C21 . 1.490(3) ?
N10 C1A . 1.455(4) ?
N10 C4A . 1.470(4) ?
C1A C2A . 1.494(14) ?
C2A C3A . 1.505(15) ?
C3A C4A . 1.505(14) ?
C2B C3B . 1.509(11) ?
N11 C5A . 1.452(4) ?
N11 C8A . 1.466(3) ?
C5A C6A . 1.526(6) ?
C6A C7A . 1.497(9) ?
C7A C8A . 1.497(6) ?
C6B C7B . 1.496(15) ?
N12 C9A . 1.448(4) ?
N12 C12A . 1.466(4) ?
C9A C10A . 1.520(14) ?
C10A C11A . 1.511(15) ?
C11A C12A . 1.480(14) ?
C10B C11B . 1.527(10) ?
N13 C24 . 1.468(4) ?
N14 C13A . 1.421(4) ?
N14 C16A . 1.465(4) ?
C13A C14A . 1.512(13) ?
C14A C15A . 1.493(14) ?
C15A C16A . 1.493(13) ?
C14B C15B . 1.484(11) ?
N15 C17A . 1.451(4) ?
N15 C20A . 1.460(3) ?
C17A C18A . 1.524(10) ?
C18A C19A . 1.505(14) ?
C19A C20A . 1.489(11) ?
C18B C19B . 1.496(14) ?
C21 C22 . 1.464(5) ?
C22 C23 . 1.390(7) ?
C24 C25 . 1.427(5) ?
C25 C26 . 1.526(5) ?
N1' P2' . 1.582(2) yes
N1' P8' . 1.590(2) yes
P2' N3' . 1.588(2) yes
P2' N10' . 1.627(2) ?
P2' N9' . 1.724(2) yes
N3' P4' . 1.588(2) yes
P4' N5' . 1.602(2) yes
P4' N11' . 1.636(2) ?
P4' N12' . 1.647(2) ?
N5' P6' . 1.606(2) yes
P6' N7' . 1.588(2) yes
P6' N13' . 1.611(3) ?
P6' N9' . 1.707(2) yes
N7' P8' . 1.583(2) yes
P8' N14' . 1.642(2) ?
P8' N15' . 1.652(3) ?
N9' C47 . 1.506(3) ?
N10' C30 . 1.458(3) ?
N10' C27 . 1.472(3) ?
C27 C28 . 1.495(4) ?
C28 C29 . 1.486(5) ?
C29 C30 . 1.501(4) ?
N11' C31A . 1.448(3) ?
N11' C34A . 1.458(4) ?
C31A C32A . 1.511(12) ?
C32A C33A . 1.498(14) ?
C33A C34A . 1.485(10) ?
C32B C33B . 1.498(13) ?
N12' C35 . 1.458(4) ?
N12' C38 . 1.460(4) ?
C35 C36 . 1.500(4) ?
C36 C37 . 1.488(5) ?
C37 C38 . 1.502(4) ?
N13' C50 . 1.437(4) ?
N14' C39A . 1.448(4) ?
N14' C42A . 1.472(3) ?
C39A C40A . 1.511(7) ?
C40A C41A . 1.538(10) ?
C41A C42A . 1.521(8) ?
C40B C41B . 1.510(14) ?
N15' C43A . 1.466(4) ?
N15' C46A . 1.477(4) ?
C43A C44A . 1.501(13) ?
C44A C45A . 1.504(15) ?
C45A C46A . 1.505(14) ?
C44B C45B . 1.506(14) ?
C47 C48 . 1.500(4) ?
C48 C49 . 1.502(5) ?
C50 C51 . 1.539(6) ?
C51 C52 . 1.438(7) ?
